data_7230318
loop_
_publ_author_name
'Sugiyama, Haruki'
'Uekusa, Hidehiro'

_publ_section_title
;
 Relationship between crystal structures and photochromic properties of
 N-salicylideneaminopyridine derivatives
;
_journal_issue 15
_journal_name_full CrystEngComm
_journal_page_first 2144
_journal_paper_doi 10.1039/C8CE00003D
_journal_volume 20
_journal_year 2018
_chemical_compound_source photochromic
_chemical_formula_moiety 'C12 H9 Br N2 O, C7 H5 Cl O2'
_chemical_formula_sum 'C19 H14 Br Cl N2 O3'
_chemical_formula_weight 433.68
_chemical_name_common 5Br3SAP-4ClBA
_chemical_name_systematic '4-bromo-2-[(E)-3-pyridyliminomethyl]phenol, 4-chlorobenzoic acid'
_space_group_crystal_system monoclinic
_space_group_IT_number 15
_space_group_name_Hall '-C 2yc'
_space_group_name_H-M_alt 'C 1 2/c 1'
_symmetry_space_group_name_Hall '-C 2yc'
_symmetry_space_group_name_H-M 'C 1 2/c 1'
_atom_sites_solution_hydrogens geom
_audit_creation_method SHELXL-2016/6
_audit_update_record
;
2017-12-30 deposited with the CCDC.
2018-03-20 downloaded from the CCDC.
;
_cell_angle_alpha 90
_cell_angle_beta 109.2160(10)
_cell_angle_gamma 90
_cell_formula_units_Z 8
_cell_length_a 33.0322(16)
_cell_length_b 6.2046(3)
_cell_length_c 18.5200(8)
_cell_measurement_reflns_used 16181
_cell_measurement_temperature 296(2)
_cell_measurement_theta_max 27.426
_cell_measurement_theta_min 3.023
_cell_volume 3584.2(3)
_computing_cell_refinement RAPID-AUTO
_computing_data_collection RAPID-AUTO
_computing_data_reduction RAPID-AUTO
_computing_structure_refinement 'SHELXL-2016/6 (Sheldrick, 2016)'
_computing_structure_solution 'SHELXS-97(Sheldrick, 1990)'
_diffrn_ambient_temperature 296(2)
_diffrn_detector_area_resol_mean 10.0
_diffrn_measured_fraction_theta_full 0.998
_diffrn_measured_fraction_theta_max 0.997
_diffrn_measurement_device_type 'RIGAKU R-AXIS RAPID'
_diffrn_measurement_method \w-scan
_diffrn_radiation_type MoK\a
_diffrn_radiation_wavelength 0.71075
_diffrn_reflns_av_R_equivalents 0.0365
_diffrn_reflns_av_unetI/netI 0.0307
_diffrn_reflns_Laue_measured_fraction_full 0.998
_diffrn_reflns_Laue_measured_fraction_max 0.997
_diffrn_reflns_limit_h_max 42
_diffrn_reflns_limit_h_min -42
_diffrn_reflns_limit_k_max 8
_diffrn_reflns_limit_k_min -6
_diffrn_reflns_limit_l_max 23
_diffrn_reflns_limit_l_min -23
_diffrn_reflns_number 16182
_diffrn_reflns_point_group_measured_fraction_full 0.998
_diffrn_reflns_point_group_measured_fraction_max 0.997
_diffrn_reflns_theta_full 25.242
_diffrn_reflns_theta_max 27.426
_diffrn_reflns_theta_min 3.023
_diffrn_source 'rotating anode x-ray'
_exptl_absorpt_coefficient_mu 2.465
_exptl_absorpt_correction_T_max 0.801
_exptl_absorpt_correction_T_min 0.475
_exptl_absorpt_correction_type multi-scan
_exptl_absorpt_process_details abscore,T.Higashi,RIGAKU
_exptl_crystal_colour yellow
_exptl_crystal_density_diffrn 1.607
_exptl_crystal_description block
_exptl_crystal_F_000 1744
_exptl_crystal_recrystallization_method 'Re-crystallisation from solvent: THF'
_exptl_crystal_size_max 0.170
_exptl_crystal_size_mid 0.150
_exptl_crystal_size_min 0.090
_refine_diff_density_max 0.387
_refine_diff_density_min -0.797
_refine_diff_density_rms 0.115
_refine_ls_extinction_method none
_refine_ls_goodness_of_fit_ref 1.093
_refine_ls_hydrogen_treatment constr
_refine_ls_matrix_type full
_refine_ls_number_parameters 237
_refine_ls_number_reflns 4063
_refine_ls_number_restraints 0
_refine_ls_restrained_S_all 1.093
_refine_ls_R_factor_all 0.0691
_refine_ls_R_factor_gt 0.0452
_refine_ls_shift/su_max 0.001
_refine_ls_shift/su_mean 0.000
_refine_ls_structure_factor_coef Fsqd
_refine_ls_weighting_details 'w=1/[\s^2^(Fo^2^)+(0.0698P)^2^+3.5399P] where P=(Fo^2^+2Fc^2^)/3'
_refine_ls_weighting_scheme calc
_refine_ls_wR_factor_gt 0.1144
_refine_ls_wR_factor_ref 0.1468
_reflns_Friedel_coverage 0.000
_reflns_number_gt 2742
_reflns_number_total 4063
_reflns_threshold_expression 'I > 2\s(I)'
_cod_data_source_file c8ce00003d2.cif
_cod_data_source_block shelx_CCDC3
_cod_depositor_comments 'Adding full bibliography for 7230315--7230335.cif.'
_cod_database_code 7230318
_shelx_shelxl_version_number 2016/6
_shelx_space_group_comment
; 
The symmetry employed for this shelxl refinement is uniquely defined 
by the following loop, which should always be used as a source of 
symmetry information in preference to the above space-group names. 
They are only intended as comments. 
;
_shelx_estimated_absorpt_t_min 0.679
_shelx_estimated_absorpt_t_max 0.809

loop_
_space_group_symop_operation_xyz
'x, y, z'
'-x, y, -z+1/2'
'x+1/2, y+1/2, z'
'-x+1/2, y+1/2, -z+1/2'
'-x, -y, -z'
'x, -y, z-1/2'
'-x+1/2, -y+1/2, -z'
'x+1/2, -y+1/2, z-1/2'

loop_
_atom_site_label
_atom_site_type_symbol
_atom_site_fract_x
_atom_site_fract_y
_atom_site_fract_z
_atom_site_U_iso_or_equiv
_atom_site_adp_type
_atom_site_occupancy
_atom_site_site_symmetry_order
_atom_site_calc_flag
_atom_site_refinement_flags_posn
_atom_site_refinement_flags_adp
Br1 Br 0.70020(2) -0.09661(7) 1.00086(2) 0.0833(2) Uani 1 1 d . .
Cl1 Cl 0.24621(4) 0.9867(2) 0.15265(6) 0.0900(4) Uani 1 1 d . .
N1 N 0.54050(7) 0.2356(4) 0.71290(12) 0.0457(5) Uani 1 1 d . .
O1 O 0.56673(8) 0.5311(4) 0.81724(13) 0.0638(6) Uani 1 1 d . .
H1A H 0.551581 0.477504 0.776932 0.096 Uiso 1 1 calc R U
N2 N 0.46293(8) 0.2655(4) 0.52058(13) 0.0536(6) Uani 1 1 d . .
O2 O 0.41073(8) 0.5455(4) 0.42211(12) 0.0615(6) Uani 1 1 d . .
H2A H 0.428727 0.460881 0.448101 0.092 Uiso 1 1 calc R U
C10 C 0.44850(10) 0.0625(5) 0.50981(18) 0.0559(8) Uani 1 1 d . .
H10 H 0.427744 0.027161 0.463582 0.067 Uiso 1 1 calc R U
C6 C 0.59620(10) 0.3850(5) 0.85655(16) 0.0493(7) Uani 1 1 d . .
C1 C 0.59889(9) 0.1789(5) 0.82775(15) 0.0445(6) Uani 1 1 d . .
C7 C 0.56951(10) 0.1092(5) 0.75409(15) 0.0459(6) Uani 1 1 d . .
H7 H 0.571872 -0.029393 0.736737 0.055 Uiso 1 1 calc R U
C3 C 0.65757(10) 0.0977(5) 0.94195(17) 0.0559(8) Uani 1 1 d . .
C13 C 0.35436(9) 0.5908(5) 0.30561(16) 0.0477(6) Uani 1 1 d . .
C9 C 0.49304(9) 0.3113(5) 0.58672(16) 0.0500(7) Uani 1 1 d . .
H9 H 0.503243 0.452023 0.594967 0.060 Uiso 1 1 calc R U
C19 C 0.38969(11) 0.4554(5) 0.35556(17) 0.0544(7) Uani 1 1 d . .
O3 O 0.39859(9) 0.2792(4) 0.33730(14) 0.0838(8) Uani 1 1 d . .
C16 C 0.28828(10) 0.8322(6) 0.21131(18) 0.0584(8) Uani 1 1 d . .
C14 C 0.34533(10) 0.7920(5) 0.32836(17) 0.0539(7) Uani 1 1 d . .
H14 H 0.361799 0.845770 0.375809 0.065 Uiso 1 1 calc R U
C15 C 0.31211(11) 0.9141(5) 0.2814(2) 0.0607(8) Uani 1 1 d . .
H15 H 0.305974 1.049228 0.296840 0.073 Uiso 1 1 calc R U
C8 C 0.51009(9) 0.1606(5) 0.64415(15) 0.0436(6) Uani 1 1 d . .
C18 C 0.32970(11) 0.5123(6) 0.23489(18) 0.0574(7) Uani 1 1 d . .
H18 H 0.335587 0.376965 0.219218 0.069 Uiso 1 1 calc R U
C17 C 0.29639(11) 0.6330(6) 0.18728(18) 0.0612(8) Uani 1 1 d . .
H17 H 0.279796 0.579977 0.139799 0.073 Uiso 1 1 calc R U
C12 C 0.49411(10) -0.0469(5) 0.63264(17) 0.0521(7) Uani 1 1 d . .
H12 H 0.504068 -0.151555 0.670290 0.062 Uiso 1 1 calc R U
C4 C 0.65456(11) 0.3010(6) 0.97013(18) 0.0640(9) Uani 1 1 d . .
H4 H 0.673264 0.341646 1.017769 0.077 Uiso 1 1 calc R U
C2 C 0.62995(10) 0.0358(5) 0.87160(16) 0.0521(7) Uani 1 1 d . .
H2 H 0.631964 -0.101822 0.853195 0.062 Uiso 1 1 calc R U
C11 C 0.46291(11) -0.0953(5) 0.56374(18) 0.0564(8) Uani 1 1 d . .
H11 H 0.451832 -0.234189 0.554180 0.068 Uiso 1 1 calc R U
C5 C 0.62421(11) 0.4424(6) 0.92827(18) 0.0603(8) Uani 1 1 d . .
H5 H 0.622233 0.578469 0.947873 0.072 Uiso 1 1 calc R U

loop_
_atom_site_aniso_label
_atom_site_aniso_U_11
_atom_site_aniso_U_22
_atom_site_aniso_U_33
_atom_site_aniso_U_23
_atom_site_aniso_U_13
_atom_site_aniso_U_12
Br1 0.0635(3) 0.0894(3) 0.0721(3) 0.01274(19) -0.01142(19) 0.00642(19)
Cl1 0.0727(7) 0.1107(8) 0.0693(5) 0.0127(6) 0.0000(5) 0.0289(6)
N1 0.0458(13) 0.0429(12) 0.0425(11) -0.0020(10) 0.0066(9) 0.0009(10)
O1 0.0691(15) 0.0474(12) 0.0634(13) -0.0103(10) 0.0062(11) 0.0052(11)
N2 0.0489(14) 0.0544(15) 0.0477(12) 0.0028(11) 0.0024(10) 0.0057(11)
O2 0.0622(15) 0.0590(13) 0.0474(11) -0.0014(10) -0.0035(10) 0.0042(11)
C10 0.0480(18) 0.0610(19) 0.0481(15) -0.0096(14) 0.0014(13) 0.0006(14)
C6 0.0502(17) 0.0491(16) 0.0467(14) -0.0029(12) 0.0132(12) -0.0018(12)
C1 0.0443(15) 0.0455(14) 0.0390(12) -0.0046(12) 0.0073(11) -0.0026(12)
C7 0.0484(16) 0.0446(15) 0.0405(13) -0.0049(12) 0.0088(11) -0.0004(12)
C3 0.0450(17) 0.070(2) 0.0437(14) 0.0025(14) 0.0027(12) -0.0022(14)
C13 0.0435(16) 0.0546(17) 0.0416(13) 0.0017(12) 0.0092(11) -0.0047(12)
C9 0.0481(16) 0.0439(15) 0.0496(14) -0.0011(12) 0.0048(12) 0.0027(12)
C19 0.0537(18) 0.0543(18) 0.0504(15) 0.0017(14) 0.0106(13) -0.0008(14)
O3 0.097(2) 0.0681(16) 0.0659(14) -0.0120(13) -0.0009(13) 0.0256(15)
C16 0.0504(18) 0.071(2) 0.0493(15) 0.0082(15) 0.0095(13) 0.0026(15)
C14 0.0504(17) 0.0519(17) 0.0525(15) -0.0083(14) 0.0078(13) -0.0031(13)
C15 0.057(2) 0.0547(19) 0.0636(19) -0.0013(15) 0.0103(15) 0.0037(14)
C8 0.0420(15) 0.0435(14) 0.0407(12) -0.0027(11) 0.0076(11) 0.0024(11)
C18 0.0564(19) 0.0603(19) 0.0509(15) -0.0079(15) 0.0115(13) -0.0013(15)
C17 0.0521(19) 0.078(2) 0.0450(15) -0.0060(15) 0.0039(13) -0.0028(16)
C12 0.0549(18) 0.0443(15) 0.0498(15) 0.0010(13) 0.0074(13) 0.0013(13)
C4 0.057(2) 0.078(2) 0.0458(15) -0.0088(16) 0.0020(13) -0.0061(17)
C2 0.0491(17) 0.0557(17) 0.0452(14) -0.0011(13) 0.0071(12) -0.0002(13)
C11 0.0532(18) 0.0470(16) 0.0583(17) -0.0073(14) 0.0036(14) -0.0048(13)
C5 0.064(2) 0.062(2) 0.0513(16) -0.0186(15) 0.0131(15) -0.0096(16)

loop_
_atom_type_symbol
_atom_type_description
_atom_type_scat_dispersion_real
_atom_type_scat_dispersion_imag
_atom_type_scat_source
C C 0.0033 0.0016 'International Tables Vol C Tables 4.2.6.8 and 6.1.1.4'
H H 0.0000 0.0000 'International Tables Vol C Tables 4.2.6.8 and 6.1.1.4'
N N 0.0061 0.0033 'International Tables Vol C Tables 4.2.6.8 and 6.1.1.4'
O O 0.0106 0.0060 'International Tables Vol C Tables 4.2.6.8 and 6.1.1.4'
Br Br -0.2901 2.4595 'International Tables Vol C Tables 4.2.6.8 and 6.1.1.4'
Cl Cl 0.1484 0.1585 'International Tables Vol C Tables 4.2.6.8 and 6.1.1.4'

loop_
_geom_angle_atom_site_label_1
_geom_angle_atom_site_label_2
_geom_angle_atom_site_label_3
_geom_angle
C7 N1 C8 120.4(2)
C6 O1 H1A 109.5
C9 N2 C10 117.4(3)
C19 O2 H2A 109.5
N2 C10 C11 123.0(3)
N2 C10 H10 118.5
C11 C10 H10 118.5
O1 C6 C5 118.4(3)
O1 C6 C1 122.1(3)
C5 C6 C1 119.4(3)
C2 C1 C6 119.1(3)
C2 C1 C7 119.4(3)
C6 C1 C7 121.5(3)
N1 C7 C1 121.0(2)
N1 C7 H7 119.5
C1 C7 H7 119.5
C2 C3 C4 120.3(3)
C2 C3 Br1 120.1(3)
C4 C3 Br1 119.6(2)
C14 C13 C18 119.2(3)
C14 C13 C19 121.6(3)
C18 C13 C19 119.2(3)
N2 C9 C8 123.6(3)
N2 C9 H9 118.2
C8 C9 H9 118.2
O3 C19 O2 122.8(3)
O3 C19 C13 123.4(3)
O2 C19 C13 113.9(3)
C17 C16 C15 121.8(3)
C17 C16 Cl1 119.7(3)
C15 C16 Cl1 118.5(3)
C15 C14 C13 120.7(3)
C15 C14 H14 119.7
C13 C14 H14 119.7
C16 C15 C14 118.8(3)
C16 C15 H15 120.6
C14 C15 H15 120.6
C12 C8 C9 118.1(3)
C12 C8 N1 124.5(3)
C9 C8 N1 117.1(3)
C17 C18 C13 120.7(3)
C17 C18 H18 119.6
C13 C18 H18 119.6
C16 C17 C18 118.8(3)
C16 C17 H17 120.6
C18 C17 H17 120.6
C8 C12 C11 118.4(3)
C8 C12 H12 120.8
C11 C12 H12 120.8
C5 C4 C3 120.2(3)
C5 C4 H4 119.9
C3 C4 H4 119.9
C3 C2 C1 120.3(3)
C3 C2 H2 119.9
C1 C2 H2 119.9
C10 C11 C12 119.5(3)
C10 C11 H11 120.2
C12 C11 H11 120.2
C4 C5 C6 120.7(3)
C4 C5 H5 119.6
C6 C5 H5 119.6

loop_
_geom_bond_atom_site_label_1
_geom_bond_atom_site_label_2
_geom_bond_distance
Br1 C3 1.902(3)
Cl1 C16 1.742(3)
N1 C7 1.278(4)
N1 C8 1.416(3)
O1 C6 1.354(4)
O1 H1A 0.8200
N2 C9 1.330(4)
N2 C10 1.338(4)
O2 C19 1.323(4)
O2 H2A 0.8200
C10 C11 1.368(5)
C10 H10 0.9300
C6 C5 1.392(4)
C6 C1 1.400(4)
C1 C2 1.397(4)
C1 C7 1.456(4)
C7 H7 0.9300
C3 C2 1.377(4)
C3 C4 1.381(5)
C13 C14 1.381(4)
C13 C18 1.383(4)
C13 C19 1.487(4)
C9 C8 1.389(4)
C9 H9 0.9300
C19 O3 1.209(4)
C16 C17 1.370(5)
C16 C15 1.374(5)
C14 C15 1.381(4)
C14 H14 0.9300
C15 H15 0.9300
C8 C12 1.381(4)
C18 C17 1.382(5)
C18 H18 0.9300
C17 H17 0.9300
C12 C11 1.384(4)
C12 H12 0.9300
C4 C5 1.365(5)
C4 H4 0.9300
C2 H2 0.9300
C11 H11 0.9300
C5 H5 0.9300

loop_
_geom_hbond_atom_site_label_D
_geom_hbond_atom_site_label_H
_geom_hbond_atom_site_label_A
_geom_hbond_distance_DH
_geom_hbond_distance_HA
_geom_hbond_distance_DA
_geom_hbond_angle_DHA
_geom_hbond_site_symmetry_A
O1 H1A N1 0.82 1.87 2.597(3) 146.6 .
O2 H2A N2 0.82 1.88 2.692(3) 168.3 .
C7 H7 O3 0.93 2.47 3.310(4) 149.8 5_656
C4 H4 Cl1 0.93 2.98 3.896(3) 167.9 3_546

loop_
_geom_torsion_atom_site_label_1
_geom_torsion_atom_site_label_2
_geom_torsion_atom_site_label_3
_geom_torsion_atom_site_label_4
_geom_torsion
C9 N2 C10 C11 0.9(5)
O1 C6 C1 C2 -179.7(3)
C5 C6 C1 C2 -0.5(4)
O1 C6 C1 C7 -1.0(5)
C5 C6 C1 C7 178.2(3)
C8 N1 C7 C1 -175.2(3)
C2 C1 C7 N1 179.4(3)
C6 C1 C7 N1 0.8(4)
C10 N2 C9 C8 0.3(5)
C14 C13 C19 O3 -179.6(3)
C18 C13 C19 O3 1.0(5)
C14 C13 C19 O2 0.3(4)
C18 C13 C19 O2 -179.2(3)
C18 C13 C14 C15 0.1(5)
C19 C13 C14 C15 -179.4(3)
C17 C16 C15 C14 0.5(5)
Cl1 C16 C15 C14 179.6(3)
C13 C14 C15 C16 -0.3(5)
N2 C9 C8 C12 -1.7(5)
N2 C9 C8 N1 -177.1(3)
C7 N1 C8 C12 33.4(4)
C7 N1 C8 C9 -151.5(3)
C14 C13 C18 C17 0.0(5)
C19 C13 C18 C17 179.5(3)
C15 C16 C17 C18 -0.4(5)
Cl1 C16 C17 C18 -179.5(3)
C13 C18 C17 C16 0.1(5)
C9 C8 C12 C11 1.9(4)
N1 C8 C12 C11 176.9(3)
C2 C3 C4 C5 -0.2(5)
Br1 C3 C4 C5 179.7(3)
C4 C3 C2 C1 0.7(5)
Br1 C3 C2 C1 -179.3(2)
C6 C1 C2 C3 -0.3(5)
C7 C1 C2 C3 -179.0(3)
N2 C10 C11 C12 -0.6(5)
C8 C12 C11 C10 -0.8(5)
C3 C4 C5 C6 -0.6(5)
O1 C6 C5 C4 -179.9(3)
C1 C6 C5 C4 0.9(5)
